data_4086212
loop_
_publ_author_name
'Adams, R.D.'
'Katahira, D.A.'

_publ_section_title
;
 Oxidative cleavage of metal-metal bonds in heteronuclear clusters.
 Reaction of Sn Cl4 with H2 S Ru3 (C O)9 and the crystal and molecular
 structures of H2 S Ru3 (C O)9 and H2 S Cl Ru3 (C O)8 (Sn Cl3)
;
_journal_name_full Organometallics
_journal_page_first 53
_journal_page_last 59
_journal_volume 1
_journal_year 1982
_chemical_formula_sum 'C9 H2 O9 Ru3 S'
_chemical_name_systematic 'H2 S Ru3 (C O)9'
_space_group_IT_number 14
_symmetry_space_group_name_Hall '-P 2yn'
_symmetry_space_group_name_H-M 'P 1 21/n 1'
_cell_angle_alpha 90
_cell_angle_beta 104.98
_cell_angle_gamma 90
_cell_formula_units_Z 4
_cell_length_a 9.238
_cell_length_b 15.491
_cell_length_c 11.678
_cell_volume 1614.397
_citation_journal_id_ASTM ORGND7
_cod_data_source_file Adams_ORGND7_1982_936.cif
_cod_data_source_block C9H2O9Ru3S1
_cod_original_sg_symbol_Hall '-P 2ybc (x-z,y,z)'
_cod_original_formula_sum 'C9 H2 O9 Ru3 S1'
_cod_database_code 4086212

loop_
_symmetry_equiv_pos_as_xyz
x,y,z
-x+1/2,y+1/2,-z+1/2
-x,-y,-z
x-1/2,-y-1/2,z-1/2

loop_
_atom_site_label
_atom_site_type_symbol
_atom_site_fract_x
_atom_site_fract_y
_atom_site_fract_z
_atom_site_occupancy
_atom_site_U_iso_or_equiv
H1 H+1 0.012 0.196 0.181 1 0.0
O5 O-2 -0.0998 0.3576 -0.0195 1 0.0
C6 C+2 -0.0325 0.3963 0.3179 1 0.0
H2 H+1 0.809 0.267 0.214 1 0.0
O8 O-2 -0.5066 0.1555 0.1111 1 0.0
C9 C+2 -0.2744 0.1034 0.4151 1 0.0
O7 O-2 -0.3602 0.3371 0.4449 1 0.0
Ru2 Ru -0.00594 0.28829 0.23621 1 0.0
O1 O-2 0.304 0.0401 0.2471 1 0.0
Ru3 Ru -0.23106 0.1944 0.31589 1 0.0
C1 C+2 0.1911 0.0655 0.2432 1 0.0
O3 O-2 -0.1941 0.0469 -0.003 1 0.0
S1 S-2 0.0284 0.1987 0.4061 1 0.0
C4 C+2 0.208 0.3063 0.2542 1 0.0
O4 O-2 0.3267 0.3164 0.2575 1 0.0
C8 C+2 -0.4098 0.1699 0.1878 1 0.0
C2 C+2 -0.0555 -0.0023 0.3194 1 0.0
C3 C+2 -0.1296 0.0635 0.0866 1 0.0
O6 O-2 -0.0584 0.457 0.3585 1 0.0
C5 C+2 -0.069 0.3366 0.0714 1 0.0
O2 O-2 -0.0812 -0.0639 0.3594 1 0.0
C7 C+2 -0.3141 0.2859 0.3968 1 0.0
O9 O-2 -0.3 0.0506 0.4717 1 0.0
Ru1 Ru -0.0139 0.10266 0.24401 1 0.0
